data_2213513
loop_
_publ_author_name
'Burkhardt, Anja'
'Buchholz, Axel'
'G\"orls, Helmar'
'Plass, Winfried'

_publ_section_title
;
 Benzyl
 2-amino-4,6-<i>O</i>-benzylidene-2-deoxy-\a-<small>D</small>-glucopyranoside
;
_journal_coeditor_code RK2002
_journal_issue 5
_journal_name_full 'Acta Crystallographica Section E'
_journal_page_first o2527
_journal_page_last o2529
_journal_paper_doi 10.1107/S1600536807015000
_journal_volume 63
_journal_year 2007
_chemical_formula_iupac 'C20 H23 N O5'
_chemical_formula_moiety 'C20 H23 N O5'
_chemical_formula_sum 'C20 H23 N O5'
_chemical_formula_weight 357.39
_chemical_melting_point 178
_chemical_name_systematic
;
Benzyl 2-amino-4,6-O-benzylidene-2-deoxy-\a-D-glucopyranoside
;
_space_group_IT_number 4
_symmetry_cell_setting monoclinic
_symmetry_space_group_name_Hall 'P 2yb'
_symmetry_space_group_name_H-M 'P 1 21 1'
_atom_sites_solution_hydrogens geom
_atom_sites_solution_primary direct
_atom_sites_solution_secondary difmap
_audit_creation_method SHELXL-97
_cell_angle_alpha 90.00
_cell_angle_beta 114.15(3)
_cell_angle_gamma 90.00
_cell_formula_units_Z 2
_cell_length_a 13.089(3)
_cell_length_b 4.9156(10)
_cell_length_c 15.196(3)
_cell_measurement_reflns_used 3728
_cell_measurement_temperature 183(2)
_cell_measurement_theta_max 27.48
_cell_measurement_theta_min 1.74
_cell_volume 892.1(4)
_computing_cell_refinement 'DENZO (Otwinowski & Minor, 1997)'
_computing_data_collection 'COLLECT (Nonius, 1998)'
_computing_data_reduction DENZO
_computing_molecular_graphics 'XP (Siemens, 1990)'
_computing_publication_material XP
_computing_structure_refinement 'SHELXL97 (Sheldrick, 1997)'
_computing_structure_solution 'SHELXS97 (Sheldrick, 1997)'
_diffrn_ambient_temperature 183(2)
_diffrn_measured_fraction_theta_full 0.995
_diffrn_measured_fraction_theta_max 0.995
_diffrn_measurement_device_type 'Nonius KappaCCD'
_diffrn_measurement_method '\f and \w'
_diffrn_radiation_monochromator Graphite
_diffrn_radiation_source 'Fine-focus sealed tube'
_diffrn_radiation_type MoK\a
_diffrn_radiation_wavelength 0.71073
_diffrn_reflns_av_R_equivalents 0.0543
_diffrn_reflns_av_sigmaI/netI 0.0646
_diffrn_reflns_limit_h_max 16
_diffrn_reflns_limit_h_min -16
_diffrn_reflns_limit_k_max 6
_diffrn_reflns_limit_k_min -5
_diffrn_reflns_limit_l_max 15
_diffrn_reflns_limit_l_min -19
_diffrn_reflns_number 6072
_diffrn_reflns_theta_full 27.48
_diffrn_reflns_theta_max 27.48
_diffrn_reflns_theta_min 1.74
_exptl_absorpt_coefficient_mu 0.096
_exptl_absorpt_correction_type none
_exptl_crystal_colour Colourless
_exptl_crystal_density_diffrn 1.331
_exptl_crystal_density_method 'Not measured'
_exptl_crystal_description Prism
_exptl_crystal_F_000 380
_exptl_crystal_size_max 0.5
_exptl_crystal_size_mid 0.5
_exptl_crystal_size_min 0.5
_refine_diff_density_max 0.180
_refine_diff_density_min -0.236
_refine_ls_abs_structure_details 'Determined by NMR'
_refine_ls_extinction_method None
_refine_ls_goodness_of_fit_ref 1.045
_refine_ls_hydrogen_treatment mixed
_refine_ls_matrix_type full
_refine_ls_number_parameters 244
_refine_ls_number_reflns 2278
_refine_ls_number_restraints 1
_refine_ls_restrained_S_all 1.045
_refine_ls_R_factor_all 0.0800
_refine_ls_R_factor_gt 0.0451
_refine_ls_shift/su_max 0.000
_refine_ls_shift/su_mean 0.000
_refine_ls_structure_factor_coef Fsqd
_refine_ls_weighting_details 'calc w=1/[\s^2^(Fo^2^)+(0.0394P)^2^+0.1892P] where P=(Fo^2^+2Fc^2^)/3'
_refine_ls_weighting_scheme calc
_refine_ls_wR_factor_gt 0.0849
_refine_ls_wR_factor_ref 0.1038
_reflns_number_gt 1607
_reflns_number_total 2278
_reflns_threshold_expression I>2\s(I)
_cod_data_source_file rk2002.cif
_cod_data_source_block I
_cod_depositor_comments
;
The following automatic conversions were performed:
'_symmetry_cell_setting' value 'Monoclinic' changed to 'monoclinic'
according to '/home/saulius/struct/CIF-dictionaries/cif_core.dic'
dictionary named 'cif_core.dic' version 2.4.1 from
2010-06-29.

'_atom_sites_solution_hydrogens' value 'Geom' changed to
'geom' according to '/home/saulius/struct/CIF-dictionaries/cif_core.dic'
dictionary named 'cif_core.dic' version 2.4.1 from
2010-06-29.

'_atom_sites_solution_primary' value 'Direct' changed to
'direct' according to '/home/saulius/struct/CIF-dictionaries/cif_core.dic'
dictionary named 'cif_core.dic' version 2.4.1 from
2010-06-29.

'_atom_sites_solution_secondary' value 'Difmap' changed to
'difmap' according to '/home/saulius/struct/CIF-dictionaries/cif_core.dic'
dictionary named 'cif_core.dic' version 2.4.1 from
2010-06-29.

'_exptl_absorpt_correction_type' value 'None' changed to
'none' according to '/home/saulius/struct/CIF-dictionaries/cif_core.dic'
dictionary named 'cif_core.dic' version 2.4.1 from
2010-06-29.

'_refine_ls_matrix_type' value 'Full' changed to 'full'
according to '/home/saulius/struct/CIF-dictionaries/cif_core.dic'
dictionary named 'cif_core.dic' version 2.4.1 from
2010-06-29.

'_refine_ls_weighting_scheme' value 'Calc' changed to 'calc'
according to '/home/saulius/struct/CIF-dictionaries/cif_core.dic'
dictionary named 'cif_core.dic' version 2.4.1 from 2010-06-29.

Automatic conversion script
Id: cif_fix_enum 1527 2010-12-29 10:47:43Z saulius 

The following automatic conversions were performed:

'_symmetry_cell_setting' value 'Monoclinic' changed to 'monoclinic'
according to /home/saulius/struct/CIF-dictionaries/cif_core.dic
dictionary named 'cif_core.dic' version 2.4.1 from
2010-06-29.

'_atom_sites_solution_hydrogens' value 'Geom' changed to
'geom' according to
/home/saulius/struct/CIF-dictionaries/cif_core.dic dictionary named
'cif_core.dic' version 2.4.1 from
2010-06-29.

'_atom_sites_solution_primary' value 'Direct' changed to
'direct' according to
/home/saulius/struct/CIF-dictionaries/cif_core.dic dictionary named
'cif_core.dic' version 2.4.1 from
2010-06-29.

'_atom_sites_solution_secondary' value 'Difmap' changed
to 'difmap' according to
/home/saulius/struct/CIF-dictionaries/cif_core.dic dictionary named
'cif_core.dic' version 2.4.1 from
2010-06-29.

'_exptl_absorpt_correction_type' value 'None' changed to
'none' according to
/home/saulius/struct/CIF-dictionaries/cif_core.dic dictionary named
'cif_core.dic' version 2.4.1 from
2010-06-29.

'_refine_ls_matrix_type' value 'Full' changed to 'full'
according to /home/saulius/struct/CIF-dictionaries/cif_core.dic
dictionary named 'cif_core.dic' version 2.4.1 from
2010-06-29.

'_refine_ls_weighting_scheme' value 'Calc' changed to
'calc' according to
/home/saulius/struct/CIF-dictionaries/cif_core.dic dictionary named
'cif_core.dic' version 2.4.1 from 2010-06-29.

Automatic conversion script
Id: cif_fix_values 1715 2011-07-08 13:25:40Z adriana 
;
_cod_original_sg_symbol_H-M 'P 21'
_cod_database_code 2213513
_cod_database_fobs_code 2213513

loop_
_symmetry_equiv_pos_as_xyz
'x, y, z'
'-x, y+1/2, -z'

loop_
_atom_site_type_symbol
_atom_site_label
_atom_site_fract_x
_atom_site_fract_y
_atom_site_fract_z
_atom_site_U_iso_or_equiv
_atom_site_adp_type
_atom_site_calc_flag
_atom_site_refinement_flags
_atom_site_occupancy
N N 0.2240(3) 0.7418(6) 0.6883(2) 0.0333(7) Uani d . 1
H H1A 0.259(3) 0.605(10) 0.731(3) 0.055(13) Uiso d . 1
H H1B 0.151(3) 0.753(8) 0.677(2) 0.039(10) Uiso d . 1
O O1 0.37743(16) 0.5854(4) 0.53584(14) 0.0251(5) Uani d . 1
O O2 0.39668(15) 0.4152(4) 0.68639(15) 0.0255(5) Uani d . 1
O O3 0.05014(15) 0.5119(4) 0.51590(16) 0.0268(5) Uani d . 1
H H3A 0.0119 0.3685 0.5024 0.040 Uiso calc R 1
O O4 0.12537(16) 0.1981(4) 0.39236(14) 0.0224(5) Uani d . 1
O O5 0.26052(16) 0.1148(4) 0.33234(15) 0.0284(5) Uani d . 1
C C1 0.3597(2) 0.6343(6) 0.6210(2) 0.0221(7) Uani d . 1
H H1 0.4026 0.8007 0.6534 0.027 Uiso calc R 1
C C2 0.2363(2) 0.6812(6) 0.5988(2) 0.0231(7) Uani d . 1
H H2 0.2125 0.8476 0.5575 0.028 Uiso calc R 1
C C3 0.1650(2) 0.4468(6) 0.5401(2) 0.0195(6) Uani d . 1
H H3 0.1854 0.2756 0.5791 0.023 Uiso calc R 1
C C4 0.1890(2) 0.4160(6) 0.4524(2) 0.0191(6) Uani d . 1
H H4 0.1689 0.5892 0.4146 0.023 Uiso calc R 1
C C5 0.3127(2) 0.3587(6) 0.4815(2) 0.0225(7) Uani d . 1
H H5 0.3348 0.1895 0.5214 0.027 Uiso calc R 1
C C6 0.3342(2) 0.3238(7) 0.3908(2) 0.0285(7) Uani d . 1
H H6A 0.3198 0.4971 0.3545 0.034 Uiso calc R 1
H H6B 0.4132 0.2713 0.4085 0.034 Uiso calc R 1
C C7 0.5152(2) 0.3844(7) 0.7280(2) 0.0300(8) Uani d . 1
H H7A 0.5510 0.5608 0.7547 0.036 Uiso calc R 1
H H7B 0.5406 0.3273 0.6778 0.036 Uiso calc R 1
C C8 0.5496(2) 0.1749(7) 0.8071(2) 0.0275(7) Uani d . 1
C C9 0.4759(3) 0.0576(8) 0.8398(2) 0.0323(8) Uani d . 1
H H9 0.3988 0.1054 0.8111 0.039 Uiso calc R 1
C C10 0.5140(3) -0.1298(8) 0.9145(3) 0.0410(9) Uani d . 1
H H10 0.4625 -0.2116 0.9360 0.049 Uiso calc R 1
C C11 0.6258(3) -0.1990(9) 0.9579(3) 0.0473(10) Uani d . 1
H H11 0.6518 -0.3238 1.0102 0.057 Uiso calc R 1
C C12 0.6995(3) -0.0853(9) 0.9246(3) 0.0513(11) Uani d . 1
H H12 0.7765 -0.1335 0.9536 0.062 Uiso calc R 1
C C13 0.6619(3) 0.0993(8) 0.8490(3) 0.0407(9) Uani d . 1
H H13 0.7130 0.1744 0.8256 0.049 Uiso calc R 1
C C14 0.1463(2) 0.1827(7) 0.3084(2) 0.0235(7) Uani d . 1
H H14 0.1293 0.3626 0.2748 0.028 Uiso calc R 1
C C15 0.0722(2) -0.0317(6) 0.2420(2) 0.0224(7) Uani d . 1
C C16 -0.0125(2) -0.1563(6) 0.2600(2) 0.0262(7) Uani d . 1
H H16 -0.0236 -0.1104 0.3162 0.031 Uiso calc R 1
C C17 -0.0815(3) -0.3493(7) 0.1954(2) 0.0317(8) Uani d . 1
H H17 -0.1403 -0.4322 0.2072 0.038 Uiso calc R 1
C C18 -0.0645(3) -0.4196(7) 0.1145(2) 0.0316(8) Uani d . 1
H H18 -0.1107 -0.5533 0.0713 0.038 Uiso calc R 1
C C19 0.0197(3) -0.2957(7) 0.0962(2) 0.0329(8) Uani d . 1
H H19 0.0316 -0.3450 0.0407 0.039 Uiso calc R 1
C C20 0.0869(3) -0.0994(7) 0.1589(2) 0.0292(7) Uani d . 1
H H20 0.1432 -0.0108 0.1451 0.035 Uiso calc R 1

loop_
_atom_site_aniso_label
_atom_site_aniso_U_11
_atom_site_aniso_U_22
_atom_site_aniso_U_33
_atom_site_aniso_U_12
_atom_site_aniso_U_13
_atom_site_aniso_U_23
N 0.0309(16) 0.0388(18) 0.0349(17) -0.0047(15) 0.0182(14) -0.0143(15)
O1 0.0235(10) 0.0246(11) 0.0282(12) -0.0046(10) 0.0116(9) -0.0016(9)
O2 0.0190(10) 0.0278(12) 0.0275(12) -0.0004(9) 0.0073(9) 0.0036(10)
O3 0.0209(10) 0.0200(11) 0.0409(13) -0.0003(9) 0.0143(10) -0.0039(10)
O4 0.0240(10) 0.0233(11) 0.0217(11) -0.0013(9) 0.0112(9) -0.0024(10)
O5 0.0224(10) 0.0346(13) 0.0293(12) 0.0022(10) 0.0117(9) -0.0035(10)
C1 0.0240(15) 0.0193(16) 0.0231(16) 0.0015(13) 0.0097(13) 0.0017(13)
C2 0.0248(15) 0.0192(15) 0.0265(17) 0.0016(13) 0.0118(13) -0.0023(14)
C3 0.0190(14) 0.0159(14) 0.0255(16) 0.0028(12) 0.0112(12) 0.0014(12)
C4 0.0179(13) 0.0156(14) 0.0236(16) -0.0008(12) 0.0083(12) 0.0002(12)
C5 0.0182(14) 0.0251(17) 0.0239(16) 0.0000(14) 0.0084(12) 0.0015(14)
C6 0.0229(15) 0.0366(19) 0.0287(17) -0.0026(15) 0.0133(13) -0.0049(15)
C7 0.0222(15) 0.0332(19) 0.0320(18) 0.0000(15) 0.0084(14) 0.0007(15)
C8 0.0252(16) 0.0257(16) 0.0261(17) -0.0010(14) 0.0050(13) -0.0033(14)
C9 0.0298(16) 0.0349(18) 0.0319(19) 0.0042(16) 0.0123(15) 0.0031(16)
C10 0.047(2) 0.037(2) 0.040(2) 0.0039(19) 0.0193(17) 0.0055(17)
C11 0.055(2) 0.044(2) 0.035(2) 0.008(2) 0.0110(19) 0.0093(18)
C12 0.0350(19) 0.051(2) 0.054(3) 0.0087(19) 0.0032(18) 0.014(2)
C13 0.0255(16) 0.042(2) 0.048(2) 0.0012(17) 0.0080(16) 0.0075(18)
C14 0.0227(15) 0.0263(16) 0.0235(16) 0.0032(14) 0.0116(13) 0.0024(14)
C15 0.0257(15) 0.0185(15) 0.0197(15) 0.0043(13) 0.0061(13) 0.0028(12)
C16 0.0253(15) 0.0278(17) 0.0237(16) 0.0035(14) 0.0082(13) 0.0013(14)
C17 0.0294(16) 0.0318(19) 0.0311(19) -0.0003(15) 0.0096(14) 0.0011(15)
C18 0.0332(17) 0.0249(17) 0.0280(18) -0.0008(16) 0.0036(14) -0.0012(14)
C19 0.0431(19) 0.0319(18) 0.0210(17) 0.0041(17) 0.0104(15) 0.0009(15)
C20 0.0317(16) 0.0296(17) 0.0265(17) 0.0010(15) 0.0121(14) 0.0031(15)

loop_
_atom_type_symbol
_atom_type_description
_atom_type_scat_dispersion_real
_atom_type_scat_dispersion_imag
_atom_type_scat_source
C C 0.0033 0.0000 'International Tables Vol C Tables 4.2.6.8 and 6.1.1.4'
H H 0.0000 0.0000 'International Tables Vol C Tables 4.2.6.8 and 6.1.1.4'
N N 0.0061 0.0000 'International Tables Vol C Tables 4.2.6.8 and 6.1.1.4'
O O 0.0106 0.0000 'International Tables Vol C Tables 4.2.6.8 and 6.1.1.4'

loop_
_geom_angle_atom_site_label_1
_geom_angle_atom_site_label_2
_geom_angle_atom_site_label_3
_geom_angle
_geom_angle_publ_flag
C2 N H1A 107(3) n
C2 N H1B 110(2) n
H1A N H1B 111(4) n
C1 O1 C5 112.1(2) n
C1 O2 C7 113.1(2) n
C3 O3 H3A 109.5 n
C14 O4 C4 109.8(2) n
C14 O5 C6 111.0(2) n
O2 C1 O1 112.0(2) n
O2 C1 C2 107.4(2) n
O1 C1 C2 112.0(2) n
O2 C1 H1 108.4 n
O1 C1 H1 108.4 n
C2 C1 H1 108.4 n
N C2 C3 115.1(3) n
N C2 C1 109.5(3) n
C3 C2 C1 110.8(2) n
N C2 H2 107.0 n
C3 C2 H2 107.0 n
C1 C2 H2 107.0 n
O3 C3 C4 112.0(2) n
O3 C3 C2 108.0(2) n
C4 C3 C2 107.3(2) n
O3 C3 H3 109.8 n
C4 C3 H3 109.8 n
C2 C3 H3 109.8 n
O4 C4 C3 111.3(2) n
O4 C4 C5 108.6(2) n
C3 C4 C5 110.2(2) n
O4 C4 H4 108.9 n
C3 C4 H4 108.9 n
C5 C4 H4 108.9 n
O1 C5 C4 109.3(2) n
O1 C5 C6 108.9(2) n
C4 C5 C6 109.1(2) n
O1 C5 H5 109.9 n
C4 C5 H5 109.9 n
C6 C5 H5 109.9 n
O5 C6 C5 108.3(2) n
O5 C6 H6A 110.0 n
C5 C6 H6A 110.0 n
O5 C6 H6B 110.0 n
C5 C6 H6B 110.0 n
H6A C6 H6B 108.4 n
O2 C7 C8 110.1(3) n
O2 C7 H7A 109.6 n
C8 C7 H7A 109.6 n
O2 C7 H7B 109.6 n
C8 C7 H7B 109.6 n
H7A C7 H7B 108.2 n
C9 C8 C13 119.2(3) n
C9 C8 C7 123.3(3) n
C13 C8 C7 117.6(3) n
C8 C9 C10 120.1(3) n
C8 C9 H9 119.9 n
C10 C9 H9 119.9 n
C11 C10 C9 120.8(4) n
C11 C10 H10 119.6 n
C9 C10 H10 119.6 n
C12 C11 C10 119.3(4) n
C12 C11 H11 120.4 n
C10 C11 H11 120.4 n
C11 C12 C13 120.4(3) n
C11 C12 H12 119.8 n
C13 C12 H12 119.8 n
C12 C13 C8 120.2(4) n
C12 C13 H13 119.9 n
C8 C13 H13 119.9 n
O4 C14 O5 110.7(2) n
O4 C14 C15 109.4(2) n
O5 C14 C15 109.1(2) n
O4 C14 H14 109.2 n
O5 C14 H14 109.2 n
C15 C14 H14 109.2 n
C16 C15 C20 119.4(3) n
C16 C15 C14 121.6(3) n
C20 C15 C14 118.9(3) n
C15 C16 C17 120.0(3) n
C15 C16 H16 120.0 n
C17 C16 H16 120.0 n
C18 C17 C16 120.2(3) n
C18 C17 H17 119.9 n
C16 C17 H17 119.9 n
C17 C18 C19 120.0(3) n
C17 C18 H18 120.0 n
C19 C18 H18 120.0 n
C18 C19 C20 120.1(3) n
C18 C19 H19 120.0 n
C20 C19 H19 120.0 n
C19 C20 C15 120.3(3) n
C19 C20 H20 119.9 n
C15 C20 H20 119.9 n

loop_
_geom_bond_atom_site_label_1
_geom_bond_atom_site_label_2
_geom_bond_distance
_geom_bond_publ_flag
N C2 1.465(4) n
N H1A 0.92(4) n
N H1B 0.89(4) n
O1 C1 1.426(4) n
O1 C5 1.438(4) n
O2 C1 1.410(4) n
O2 C7 1.424(3) n
O3 C3 1.430(3) n
O3 H3A 0.8400 n
O4 C14 1.412(3) n
O4 C4 1.432(3) n
O5 C14 1.426(3) n
O5 C6 1.440(4) n
C1 C2 1.526(4) n
C1 H1 1.0000 n
C2 C3 1.521(4) n
C2 H2 1.0000 n
C3 C4 1.497(4) n
C3 H3 1.0000 n
C4 C5 1.521(4) n
C4 H4 1.0000 n
C5 C6 1.524(4) n
C5 H5 1.0000 n
C6 H6A 0.9900 n
C6 H6B 0.9900 n
C7 C8 1.505(5) n
C7 H7A 0.9900 n
C7 H7B 0.9900 n
C8 C9 1.380(5) n
C8 C13 1.392(4) n
C9 C10 1.387(5) n
C9 H9 0.9500 n
C10 C11 1.380(5) n
C10 H10 0.9500 n
C11 C12 1.378(5) n
C11 H11 0.9500 n
C12 C13 1.387(5) n
C12 H12 0.9500 n
C13 H13 0.9500 n
C14 C15 1.506(4) n
C14 H14 1.0000 n
C15 C16 1.388(4) n
C15 C20 1.393(4) n
C16 C17 1.398(4) n
C16 H16 0.9500 n
C17 C18 1.379(5) n
C17 H17 0.9500 n
C18 C19 1.384(5) n
C18 H18 0.9500 n
C19 C20 1.388(5) n
C19 H19 0.9500 n
C20 H20 0.9500 n

loop_
_geom_hbond_atom_site_label_D
_geom_hbond_atom_site_label_H
_geom_hbond_atom_site_label_A
_geom_hbond_site_symmetry_A
_geom_hbond_distance_DH
_geom_hbond_distance_HA
_geom_hbond_distance_DA
_geom_hbond_angle_DHA
O3 H3A O3 2_546 0.84 1.90 2.735(5) 170

loop_
_cod_related_entry_id
_cod_related_entry_database
_cod_related_entry_code
1 ChemSpider 9178012
